data_7135968
loop_
_publ_author_name
'Dokken, Hannah'
'Rajeshkumar, Thayalan'
'Almquist, C. Christopher'
'Zhou, Wen'
'Maichle-Moessmer, Caecilia'
'Harrison, Alexander'
'Anwander, Reiner'
'Maron, Laurent'
'Piers, Warren'

_publ_section_title
;
 Coordination-induced bond weakening of multiple C-H bonds in a molybdenum
 methyl complex leading to a bridging ethylenediyl by C-C bond formation
 through bimolecular coupling of a terminal methylidyne
;
_journal_name_full 'Chemical Communications'
_journal_paper_doi 10.1039/D6CC02936A
_journal_year 2026
_chemical_formula_moiety 'C32 H32 B2 Mo N9'
_chemical_formula_sum 'C32 H32 B2 Mo N9'
_chemical_formula_weight 660.22
_space_group_crystal_system monoclinic
_space_group_IT_number 14
_space_group_name_Hall '-P 2ybc'
_space_group_name_H-M_alt 'P 1 21/c 1'
_atom_sites_solution_hydrogens geom
_atom_sites_solution_primary iterative
_audit_creation_date 2024-08-01
_audit_creation_method
;
Olex2 1.5
(compiled 2024.02.16 svn.r378c4104 for OlexSys, GUI svn.r6928)
;
_audit_update_record
;
2026-06-16 deposited with the CCDC.	2026-06-19 downloaded from the CCDC.
;
_cell_angle_alpha 90
_cell_angle_beta 98.619(2)
_cell_angle_gamma 90
_cell_formula_units_Z 4
_cell_length_a 20.5125(6)
_cell_length_b 17.2977(5)
_cell_length_c 8.6069(2)
_cell_measurement_reflns_used 9898
_cell_measurement_temperature 173.15
_cell_measurement_theta_max 72.16
_cell_measurement_theta_min 3.36
_cell_volume 3019.40(14)
_computing_data_collection 'Bruker APEX3 Bruker-AXS'
_computing_data_reduction 'SAINT V8.40A (Bruker, 2019)'
_computing_molecular_graphics 'Olex2 1.5 (Dolomanov et al., 2009)'
_computing_publication_material 'Olex2 1.5 (Dolomanov et al., 2009)'
_computing_structure_refinement 'SHELXL 2018/3 (Sheldrick, 2015)'
_computing_structure_solution 'olex2.solve 1.5 (Bourhis et al., 2015)'
_diffrn_ambient_temperature 173.15
_diffrn_measured_fraction_theta_full 0.983
_diffrn_measured_fraction_theta_max 0.970
_diffrn_measurement_device_type 'Bruker APEX-II CCD'
_diffrn_measurement_method '\f and \w scans'
_diffrn_radiation_type CuK\a
_diffrn_radiation_wavelength 1.54178
_diffrn_reflns_av_R_equivalents 0.0837
_diffrn_reflns_av_unetI/netI 0.0967
_diffrn_reflns_Laue_measured_fraction_full 0.983
_diffrn_reflns_Laue_measured_fraction_max 0.970
_diffrn_reflns_limit_h_max 25
_diffrn_reflns_limit_h_min -25
_diffrn_reflns_limit_k_max 21
_diffrn_reflns_limit_k_min -20
_diffrn_reflns_limit_l_max 8
_diffrn_reflns_limit_l_min -10
_diffrn_reflns_number 19557
_diffrn_reflns_point_group_measured_fraction_full 0.983
_diffrn_reflns_point_group_measured_fraction_max 0.970
_diffrn_reflns_theta_full 67.679
_diffrn_reflns_theta_max 72.359
_diffrn_reflns_theta_min 2.178
_diffrn_standards_number 0
_exptl_absorpt_coefficient_mu 3.860
_exptl_absorpt_correction_T_max 0.7536
_exptl_absorpt_correction_T_min 0.5333
_exptl_absorpt_correction_type multi-scan
_exptl_absorpt_process_details
;
SADABS-2016/2 (Bruker,2016/2) was used for absorption correction.
wR2(int) was 0.1343 before and 0.0999 after correction.
The Ratio of minimum to maximum transmission is 0.7077.
The \l/2 correction factor is Not present.
;
_exptl_crystal_colour Yellow
_exptl_crystal_density_diffrn 1.452
_exptl_crystal_description Block
_exptl_crystal_F_000 1356
_exptl_crystal_size_max 0.031
_exptl_crystal_size_mid 0.017
_exptl_crystal_size_min 0.009
_refine_diff_density_max 0.801
_refine_diff_density_min -1.127
_refine_diff_density_rms 0.142
_refine_ls_extinction_method none
_refine_ls_goodness_of_fit_ref 1.078
_refine_ls_hydrogen_treatment constr
_refine_ls_matrix_type full
_refine_ls_number_parameters 400
_refine_ls_number_reflns 5802
_refine_ls_number_restraints 0
_refine_ls_restrained_S_all 1.078
_refine_ls_R_factor_all 0.0650
_refine_ls_R_factor_gt 0.0605
_refine_ls_shift/su_max 0.001
_refine_ls_shift/su_mean 0.000
_refine_ls_structure_factor_coef Fsqd
_refine_ls_weighting_details 'w=1/[\s^2^(Fo^2^)+(0.1081P)^2^+0.4286P] where P=(Fo^2^+2Fc^2^)/3'
_refine_ls_weighting_scheme calc
_refine_ls_wR_factor_gt 0.1683
_refine_ls_wR_factor_ref 0.1737
_reflns_Friedel_coverage 0.000
_reflns_number_gt 5158
_reflns_number_total 5802
_reflns_threshold_expression 'I > 2\s(I)'
_cod_data_source_file d6cc02936a2.cif
_cod_data_source_block cu_20240731moch3_0ma_a
_cod_database_code 7135968
_shelx_shelxl_version_number 2018/3
_shelx_space_group_comment
;
The symmetry employed for this shelxl refinement is uniquely defined
by the following loop, which should always be used as a source of
symmetry information in preference to the above space-group names.
They are only intended as comments.
;
_shelx_estimated_absorpt_t_max 0.966
_shelx_estimated_absorpt_t_min 0.890
_olex2_refinement_description
;
1. Fixed Uiso
 At 1.2 times of:
  All C(H) groups
 At 1.5 times of:
  All C(H,H,H) groups
2.a Aromatic/amide H refined with riding coordinates:
 C2(H2), C3(H3), C4(H4), C6(H6), C7(H7), C8(H8), C9(H9), C10(H10), C11(H11),
 C12(H12), C13(H13), C14(H14), C15(H15), C16(H16), C17(H17), C19(H19), C20(H20),
  C22(H22), C23(H23), C26(H26), C27(H27), C29(H29), C30(H30)
2.b Idealised Me refined as rotating group:
 C24(H24A,H24B,H24C), C31(H31A,H31B,H31C), C32(H32A,H32B,H32C)
;
_olex2_submission_special_instructions 'No special instructions were received'

loop_
_space_group_symop_operation_xyz
'x, y, z'
'-x, y+1/2, -z+1/2'
'-x, -y, -z'
'x, -y-1/2, z-1/2'

loop_
_atom_site_label
_atom_site_type_symbol
_atom_site_fract_x
_atom_site_fract_y
_atom_site_fract_z
_atom_site_U_iso_or_equiv
_atom_site_adp_type
_atom_site_occupancy
_atom_site_site_symmetry_order
_atom_site_calc_flag
_atom_site_refinement_flags_posn
_atom_site_refinement_flags_adp
_atom_site_refinement_flags_occupancy
_atom_site_disorder_assembly
_atom_site_disorder_group
Mo1 Mo 0.74810(2) 0.51526(2) 0.22010(3) 0.02445(16) Uani 1 1 d . . . . .
N1 N 0.73863(14) 0.39640(18) 0.3172(3) 0.0243(6) Uani 1 1 d . . . . .
N2 N 0.84330(17) 0.47771(18) 0.1704(4) 0.0279(7) Uani 1 1 d . . . . .
N3 N 0.88406(15) 0.43328(18) 0.2766(3) 0.0258(6) Uani 1 1 d . . . . .
N4 N 0.80226(15) 0.54475(19) 0.4437(4) 0.0278(6) Uani 1 1 d . . . . .
N5 N 0.84648(17) 0.49331(19) 0.5162(4) 0.0270(6) Uani 1 1 d . . . . .
N6 N 0.65461(15) 0.53878(19) 0.2883(4) 0.0276(6) Uani 1 1 d . . . . .
N7 N 0.60744(17) 0.48193(17) 0.2686(4) 0.0269(7) Uani 1 1 d . . . . .
N8 N 0.68975(16) 0.47398(19) 0.0041(4) 0.0276(6) Uani 1 1 d . . . . .
N9 N 0.63520(15) 0.42902(18) 0.0107(4) 0.0272(6) Uani 1 1 d . . . . .
C1 C 0.79442(17) 0.3609(2) 0.3899(4) 0.0256(7) Uani 1 1 d . . . . .
C2 C 0.79486(18) 0.2803(2) 0.4010(4) 0.0287(7) Uani 1 1 d . . . . .
H2 H 0.831984 0.255173 0.452542 0.034 Uiso 1 1 calc R U . . .
C3 C 0.74057(19) 0.2376(2) 0.3359(5) 0.0323(8) Uani 1 1 d . . . . .
H3 H 0.741716 0.183861 0.338466 0.039 Uiso 1 1 calc R U . . .
C4 C 0.68443(18) 0.2762(2) 0.2668(5) 0.0306(7) Uani 1 1 d . . . . .
H4 H 0.647515 0.248131 0.223112 0.037 Uiso 1 1 calc R U . . .
C5 C 0.68281(18) 0.3564(2) 0.2622(4) 0.0279(7) Uani 1 1 d . . . . .
C6 C 0.8713(2) 0.4822(2) 0.0405(5) 0.0360(9) Uani 1 1 d . . . . .
H6 H 0.854224 0.509577 -0.049489 0.043 Uiso 1 1 calc R U . . .
C7 C 0.9296(2) 0.4404(3) 0.0585(5) 0.0362(9) Uani 1 1 d . . . . .
H7 H 0.958389 0.434226 -0.014400 0.043 Uiso 1 1 calc R U . . .
C8 C 0.93571(19) 0.4099(2) 0.2083(5) 0.0321(8) Uani 1 1 d . . . . .
H8 H 0.969893 0.378285 0.254487 0.039 Uiso 1 1 calc R U . . .
C9 C 0.8041(2) 0.6073(2) 0.5348(5) 0.0335(8) Uani 1 1 d . . . . .
H9 H 0.778425 0.651361 0.511976 0.040 Uiso 1 1 calc R U . . .
C10 C 0.8500(2) 0.5968(3) 0.6688(5) 0.0382(9) Uani 1 1 d . . . . .
H10 H 0.860939 0.631149 0.751775 0.046 Uiso 1 1 calc R U . . .
C11 C 0.8757(2) 0.5246(2) 0.6517(5) 0.0354(9) Uani 1 1 d . . . . .
H11 H 0.908212 0.500968 0.722861 0.042 Uiso 1 1 calc R U . . .
C12 C 0.6298(2) 0.5977(2) 0.3632(5) 0.0339(8) Uani 1 1 d . . . . .
H12 H 0.651444 0.644065 0.390507 0.041 Uiso 1 1 calc R U . . .
C13 C 0.5675(2) 0.5790(3) 0.3935(5) 0.0351(8) Uani 1 1 d . . . . .
H13 H 0.539669 0.609289 0.444364 0.042 Uiso 1 1 calc R U . . .
C14 C 0.5553(2) 0.5062(2) 0.3324(5) 0.0314(8) Uani 1 1 d . . . . .
H14 H 0.516879 0.478061 0.334886 0.038 Uiso 1 1 calc R U . . .
C15 C 0.6951(2) 0.4825(2) -0.1485(5) 0.0331(9) Uani 1 1 d . . . . .
H15 H 0.727612 0.511226 -0.186669 0.040 Uiso 1 1 calc R U . . .
C16 C 0.6450(2) 0.4423(3) -0.2412(4) 0.0350(8) Uani 1 1 d . . . . .
H16 H 0.637569 0.438578 -0.350248 0.042 Uiso 1 1 calc R U . . .
C17 C 0.6087(2) 0.4092(2) -0.1365(5) 0.0322(8) Uani 1 1 d . . . . .
H17 H 0.571707 0.378051 -0.163220 0.039 Uiso 1 1 calc R U . . .
C18 C 0.91961(18) 0.3735(2) 0.5601(4) 0.0268(7) Uani 1 1 d . . . . .
C19 C 0.90551(18) 0.3238(2) 0.6801(5) 0.0302(8) Uani 1 1 d . . . . .
H19 H 0.862111 0.308399 0.680617 0.036 Uiso 1 1 calc R U . . .
C20 C 0.95372(19) 0.2970(2) 0.7975(4) 0.0297(7) Uani 1 1 d . . . . .
H20 H 0.942151 0.262858 0.872218 0.036 Uiso 1 1 calc R U . . .
C21 C 1.01932(19) 0.3201(2) 0.8061(5) 0.0313(8) Uani 1 1 d . . . . .
C22 C 1.03429(18) 0.3702(2) 0.6899(5) 0.0301(7) Uani 1 1 d . . . . .
H22 H 1.077568 0.386643 0.691803 0.036 Uiso 1 1 calc R U . . .
C23 C 0.98610(19) 0.3960(2) 0.5721(5) 0.0309(8) Uani 1 1 d . . . . .
H23 H 0.998108 0.429831 0.497252 0.037 Uiso 1 1 calc R U . . .
C24 C 1.0704(2) 0.2927(3) 0.9376(6) 0.0441(10) Uani 1 1 d . . . . .
H24A H 1.081135 0.239704 0.919938 0.066 Uiso 1 1 calc R U . . .
H24B H 1.053434 0.296933 1.035289 0.066 Uiso 1 1 calc R U . . .
H24C H 1.109314 0.323897 0.941664 0.066 Uiso 1 1 calc R U . . .
C25 C 0.54743(18) 0.3614(2) 0.1691(4) 0.0281(7) Uani 1 1 d . . . . .
C26 C 0.5357(2) 0.3104(2) 0.2884(5) 0.0341(8) Uani 1 1 d . . . . .
H26 H 0.571316 0.290878 0.356716 0.041 Uiso 1 1 calc R U . . .
C27 C 0.4718(2) 0.2880(2) 0.3073(5) 0.0350(8) Uani 1 1 d . . . . .
H27 H 0.465824 0.252691 0.385421 0.042 Uiso 1 1 calc R U . . .
C28 C 0.4173(2) 0.3178(2) 0.2110(5) 0.0329(8) Uani 1 1 d . . . . .
C29 C 0.42759(19) 0.3675(2) 0.0904(5) 0.0312(8) Uani 1 1 d . . . . .
H29 H 0.391707 0.387025 0.023027 0.037 Uiso 1 1 calc R U . . .
C30 C 0.49175(19) 0.3883(2) 0.0697(4) 0.0296(7) Uani 1 1 d . . . . .
H30 H 0.497524 0.420996 -0.012918 0.035 Uiso 1 1 calc R U . . .
C31 C 0.3481(2) 0.3007(3) 0.2442(6) 0.0404(9) Uani 1 1 d . . . . .
H31A H 0.321413 0.282862 0.149781 0.061 Uiso 1 1 calc R U . . .
H31B H 0.329127 0.346839 0.280259 0.061 Uiso 1 1 calc R U . . .
H31C H 0.349953 0.261416 0.323667 0.061 Uiso 1 1 calc R U . . .
C32 C 0.75995(19) 0.6307(2) 0.1255(5) 0.0341(8) Uani 1 1 d . . . . .
H32A H 0.770731 0.626418 0.021035 0.051 Uiso 1 1 calc R U . . .
H32B H 0.794769 0.657305 0.191219 0.051 Uiso 1 1 calc R U . . .
H32C H 0.719555 0.659036 0.122490 0.051 Uiso 1 1 calc R U . . .
B1 B 0.8614(2) 0.4127(2) 0.4380(5) 0.0274(8) Uani 1 1 d . . . . .
B2 B 0.6181(2) 0.4042(2) 0.1773(5) 0.0273(8) Uani 1 1 d . . . . .

loop_
_atom_site_aniso_label
_atom_site_aniso_U_11
_atom_site_aniso_U_22
_atom_site_aniso_U_33
_atom_site_aniso_U_23
_atom_site_aniso_U_13
_atom_site_aniso_U_12
Mo1 0.0308(2) 0.0215(2) 0.0218(2) 0.00160(9) 0.00642(14) -0.00036(9)
N1 0.0285(13) 0.0233(15) 0.0211(12) -0.0013(12) 0.0036(12) -0.0002(11)
N2 0.0342(16) 0.0317(17) 0.0189(13) 0.0019(12) 0.0079(13) 0.0001(12)
N3 0.0305(14) 0.0252(15) 0.0222(13) 0.0013(12) 0.0056(12) -0.0004(11)
N4 0.0333(14) 0.0263(16) 0.0247(14) -0.0002(13) 0.0072(13) -0.0020(12)
N5 0.0365(16) 0.0252(15) 0.0202(14) 0.0026(12) 0.0074(13) -0.0018(12)
N6 0.0353(15) 0.0235(15) 0.0253(14) -0.0008(12) 0.0087(13) -0.0011(13)
N7 0.0323(16) 0.0263(17) 0.0218(14) 0.0033(11) 0.0031(14) -0.0002(11)
N8 0.0328(15) 0.0262(15) 0.0246(14) 0.0031(12) 0.0069(13) 0.0024(12)
N9 0.0319(14) 0.0231(14) 0.0257(14) 0.0003(12) 0.0017(13) 0.0004(11)
C1 0.0320(16) 0.0244(17) 0.0213(14) 0.0026(13) 0.0070(14) -0.0002(13)
C2 0.0308(16) 0.0263(17) 0.0289(16) 0.0042(15) 0.0045(15) 0.0030(14)
C3 0.0343(18) 0.0223(17) 0.0399(19) 0.0002(16) 0.0047(17) 0.0009(14)
C4 0.0294(16) 0.0254(17) 0.0367(18) -0.0010(15) 0.0036(16) -0.0022(14)
C5 0.0314(16) 0.0288(18) 0.0235(15) 0.0029(14) 0.0044(15) 0.0016(14)
C6 0.046(2) 0.037(2) 0.0259(18) 0.0038(15) 0.0097(19) 0.0021(16)
C7 0.040(2) 0.045(2) 0.0265(17) -0.0038(17) 0.0146(16) 0.0013(17)
C8 0.0359(18) 0.0293(19) 0.0332(18) -0.0009(16) 0.0119(17) 0.0018(15)
C9 0.044(2) 0.0237(18) 0.0338(19) -0.0049(15) 0.0101(18) 0.0015(15)
C10 0.057(2) 0.033(2) 0.0251(16) -0.0075(16) 0.0075(18) -0.0023(18)
C11 0.049(2) 0.036(2) 0.0219(17) 0.0008(15) 0.0065(18) -0.0038(17)
C12 0.042(2) 0.0284(18) 0.0321(18) -0.0032(16) 0.0088(17) 0.0018(15)
C13 0.0393(19) 0.035(2) 0.0332(18) -0.0049(17) 0.0130(17) 0.0041(16)
C14 0.0362(19) 0.0308(19) 0.0280(18) -0.0013(15) 0.0075(17) 0.0014(15)
C15 0.041(2) 0.034(2) 0.0259(18) 0.0052(15) 0.0079(17) 0.0064(15)
C16 0.041(2) 0.041(2) 0.0220(16) 0.0009(16) 0.0015(16) 0.0058(16)
C17 0.0377(18) 0.0309(19) 0.0264(17) -0.0018(15) -0.0003(16) 0.0040(15)
C18 0.0326(17) 0.0226(17) 0.0253(16) 0.0010(14) 0.0045(15) -0.0017(13)
C19 0.0276(16) 0.0336(19) 0.0299(17) -0.0011(16) 0.0061(15) -0.0032(14)
C20 0.0366(18) 0.0254(18) 0.0273(16) 0.0027(14) 0.0052(16) -0.0011(14)
C21 0.0378(19) 0.0249(18) 0.0305(18) -0.0012(15) 0.0028(16) 0.0009(14)
C22 0.0318(17) 0.0255(18) 0.0343(18) -0.0039(15) 0.0090(16) -0.0017(14)
C23 0.0382(18) 0.0252(18) 0.0301(17) 0.0016(15) 0.0076(16) -0.0065(14)
C24 0.039(2) 0.049(3) 0.041(2) 0.009(2) -0.0027(19) 0.0007(18)
C25 0.0314(17) 0.0232(17) 0.0299(17) -0.0021(14) 0.0058(15) 0.0005(13)
C26 0.0361(18) 0.0295(19) 0.0365(19) 0.0047(16) 0.0041(17) 0.0056(15)
C27 0.044(2) 0.0248(18) 0.0383(19) 0.0079(16) 0.0126(18) 0.0030(15)
C28 0.0384(19) 0.0227(17) 0.039(2) -0.0017(16) 0.0119(17) -0.0017(15)
C29 0.0352(18) 0.0273(18) 0.0294(17) -0.0026(15) -0.0004(16) -0.0003(14)
C30 0.0397(18) 0.0226(17) 0.0266(16) 0.0002(14) 0.0057(16) -0.0021(14)
C31 0.040(2) 0.035(2) 0.049(2) -0.0001(19) 0.015(2) -0.0002(16)
C32 0.0350(18) 0.0298(19) 0.038(2) 0.0040(17) 0.0080(17) 0.0000(15)
B1 0.0345(19) 0.026(2) 0.0225(17) 0.0018(16) 0.0073(17) -0.0025(16)
B2 0.036(2) 0.0232(19) 0.0223(17) 0.0016(15) 0.0044(17) 0.0017(15)

loop_
_atom_type_symbol
_atom_type_description
_atom_type_scat_dispersion_real
_atom_type_scat_dispersion_imag
_atom_type_scat_source
C C 0.0181 0.0091 'International Tables Vol C Tables 4.2.6.8 and 6.1.1.4'
H H 0.0000 0.0000 'International Tables Vol C Tables 4.2.6.8 and 6.1.1.4'
B B 0.0090 0.0039 'International Tables Vol C Tables 4.2.6.8 and 6.1.1.4'
Mo Mo -0.0483 2.7339 'International Tables Vol C Tables 4.2.6.8 and 6.1.1.4'
N N 0.0311 0.0180 'International Tables Vol C Tables 4.2.6.8 and 6.1.1.4'

loop_
_geom_angle_atom_site_label_1
_geom_angle_atom_site_label_2
_geom_angle_atom_site_label_3
_geom_angle
_geom_angle_site_symmetry_1
_geom_angle_site_symmetry_3
_geom_angle_publ_flag
N2 Mo1 N1 85.95(11) . . ?
N2 Mo1 N8 97.46(12) . . ?
N2 Mo1 C32 92.67(14) . . ?
N4 Mo1 N1 86.88(11) . . ?
N4 Mo1 N2 83.49(12) . . ?
N4 Mo1 N8 173.86(12) . . ?
N4 Mo1 C32 92.63(14) . . ?
N6 Mo1 N1 86.58(12) . . ?
N6 Mo1 N2 172.31(12) . . ?
N6 Mo1 N4 94.27(12) . . ?
N6 Mo1 N8 83.99(12) . . ?
N6 Mo1 C32 94.78(14) . . ?
N8 Mo1 N1 87.14(11) . . ?
N8 Mo1 C32 93.38(14) . . ?
C32 Mo1 N1 178.58(12) . . ?
C1 N1 Mo1 118.1(2) . . ?
C5 N1 Mo1 116.9(2) . . ?
C5 N1 C1 122.3(3) . . ?
N3 N2 Mo1 120.9(2) . . ?
C6 N2 Mo1 131.6(3) . . ?
C6 N2 N3 107.1(3) . . ?
N2 N3 B1 118.9(3) . . ?
C8 N3 N2 108.5(3) . . ?
C8 N3 B1 132.3(3) . . ?
N5 N4 Mo1 118.7(2) . . ?
C9 N4 Mo1 133.5(3) . . ?
C9 N4 N5 107.7(3) . . ?
N4 N5 B1 122.5(3) . . ?
C11 N5 N4 108.4(3) . . ?
C11 N5 B1 129.0(3) . . ?
N7 N6 Mo1 118.5(2) . . ?
C12 N6 Mo1 134.3(3) . . ?
C12 N6 N7 107.0(3) . . ?
N6 N7 B2 121.4(3) . . ?
C14 N7 N6 108.4(3) . . ?
C14 N7 B2 130.2(3) . . ?
N9 N8 Mo1 119.9(2) . . ?
C15 N8 Mo1 133.2(3) . . ?
C15 N8 N9 106.9(3) . . ?
N8 N9 B2 118.9(3) . . ?
C17 N9 N8 108.8(3) . . ?
C17 N9 B2 132.0(3) . . ?
N1 C1 C2 118.5(3) . . ?
N1 C1 B1 118.8(3) . . ?
C2 C1 B1 122.1(3) . . ?
C1 C2 H2 119.7 . . ?
C3 C2 C1 120.6(3) . . ?
C3 C2 H2 119.7 . . ?
C2 C3 H3 120.6 . . ?
C2 C3 C4 118.9(4) . . ?
C4 C3 H3 120.6 . . ?
C3 C4 H4 119.7 . . ?
C3 C4 C5 120.6(3) . . ?
C5 C4 H4 119.7 . . ?
N1 C5 C4 118.9(3) . . ?
N1 C5 B2 118.8(3) . . ?
C4 C5 B2 122.1(3) . . ?
N2 C6 H6 124.8 . . ?
N2 C6 C7 110.4(4) . . ?
C7 C6 H6 124.8 . . ?
C6 C7 H7 127.5 . . ?
C8 C7 C6 105.1(4) . . ?
C8 C7 H7 127.5 . . ?
N3 C8 C7 109.0(3) . . ?
N3 C8 H8 125.5 . . ?
C7 C8 H8 125.5 . . ?
N4 C9 H9 125.1 . . ?
N4 C9 C10 109.8(4) . . ?
C10 C9 H9 125.1 . . ?
C9 C10 H10 127.7 . . ?
C11 C10 C9 104.7(4) . . ?
C11 C10 H10 127.7 . . ?
N5 C11 C10 109.4(4) . . ?
N5 C11 H11 125.3 . . ?
C10 C11 H11 125.3 . . ?
N6 C12 H12 125.0 . . ?
N6 C12 C13 110.0(4) . . ?
C13 C12 H12 125.0 . . ?
C12 C13 H13 127.4 . . ?
C14 C13 C12 105.1(4) . . ?
C14 C13 H13 127.4 . . ?
N7 C14 C13 109.6(4) . . ?
N7 C14 H14 125.2 . . ?
C13 C14 H14 125.2 . . ?
N8 C15 H15 124.9 . . ?
N8 C15 C16 110.2(4) . . ?
C16 C15 H15 124.9 . . ?
C15 C16 H16 127.5 . . ?
C17 C16 C15 105.0(3) . . ?
C17 C16 H16 127.5 . . ?
N9 C17 C16 109.1(4) . . ?
N9 C17 H17 125.4 . . ?
C16 C17 H17 125.4 . . ?
C19 C18 C23 114.8(3) . . ?
C19 C18 B1 121.4(3) . . ?
C23 C18 B1 123.0(3) . . ?
C18 C19 H19 118.7 . . ?
C20 C19 C18 122.5(3) . . ?
C20 C19 H19 118.7 . . ?
C19 C20 H20 119.3 . . ?
C19 C20 C21 121.4(4) . . ?
C21 C20 H20 119.3 . . ?
C20 C21 C24 120.6(4) . . ?
C22 C21 C20 117.1(4) . . ?
C22 C21 C24 122.3(4) . . ?
C21 C22 H22 119.4 . . ?
C23 C22 C21 121.2(3) . . ?
C23 C22 H22 119.4 . . ?
C18 C23 H23 118.5 . . ?
C22 C23 C18 122.9(4) . . ?
C22 C23 H23 118.5 . . ?
C21 C24 H24A 109.5 . . ?
C21 C24 H24B 109.5 . . ?
C21 C24 H24C 109.5 . . ?
H24A C24 H24B 109.5 . . ?
H24A C24 H24C 109.5 . . ?
H24B C24 H24C 109.5 . . ?
C26 C25 B2 120.5(3) . . ?
C30 C25 C26 116.3(3) . . ?
C30 C25 B2 121.2(3) . . ?
C25 C26 H26 119.1 . . ?
C27 C26 C25 121.8(4) . . ?
C27 C26 H26 119.1 . . ?
C26 C27 H27 119.6 . . ?
C28 C27 C26 120.8(4) . . ?
C28 C27 H27 119.6 . . ?
C27 C28 C31 120.5(4) . . ?
C29 C28 C27 118.5(4) . . ?
C29 C28 C31 120.9(4) . . ?
C28 C29 H29 119.8 . . ?
C28 C29 C30 120.4(4) . . ?
C30 C29 H29 119.8 . . ?
C25 C30 C29 122.2(4) . . ?
C25 C30 H30 118.9 . . ?
C29 C30 H30 118.9 . . ?
C28 C31 H31A 109.5 . . ?
C28 C31 H31B 109.5 . . ?
C28 C31 H31C 109.5 . . ?
H31A C31 H31B 109.5 . . ?
H31A C31 H31C 109.5 . . ?
H31B C31 H31C 109.5 . . ?
Mo1 C32 H32A 109.5 . . ?
Mo1 C32 H32B 109.5 . . ?
Mo1 C32 H32C 109.5 . . ?
H32A C32 H32B 109.5 . . ?
H32A C32 H32C 109.5 . . ?
H32B C32 H32C 109.5 . . ?
N3 B1 N5 106.0(3) . . ?
N3 B1 C1 104.4(3) . . ?
N3 B1 C18 112.5(3) . . ?
N5 B1 C1 112.2(3) . . ?
N5 B1 C18 105.1(3) . . ?
C18 B1 C1 116.4(3) . . ?
N7 B2 C5 111.7(3) . . ?
N7 B2 C25 102.7(3) . . ?
N9 B2 N7 106.5(3) . . ?
N9 B2 C5 105.4(3) . . ?
N9 B2 C25 113.7(3) . . ?
C25 B2 C5 116.6(3) . . ?

loop_
_geom_bond_atom_site_label_1
_geom_bond_atom_site_label_2
_geom_bond_distance
_geom_bond_site_symmetry_2
_geom_bond_publ_flag
Mo1 N1 2.239(3) . ?
Mo1 N2 2.161(3) . ?
Mo1 N4 2.135(3) . ?
Mo1 N6 2.127(3) . ?
Mo1 N8 2.175(3) . ?
Mo1 C32 2.183(4) . ?
N1 C1 1.366(5) . ?
N1 C5 1.360(5) . ?
N2 N3 1.377(4) . ?
N2 C6 1.335(6) . ?
N3 C8 1.349(5) . ?
N3 B1 1.571(5) . ?
N4 N5 1.354(5) . ?
N4 C9 1.334(5) . ?
N5 C11 1.342(5) . ?
N5 B1 1.598(5) . ?
N6 N7 1.372(5) . ?
N6 C12 1.346(5) . ?
N7 C14 1.340(5) . ?
N7 B2 1.589(5) . ?
N8 N9 1.371(4) . ?
N8 C15 1.342(5) . ?
N9 C17 1.347(5) . ?
N9 B2 1.585(5) . ?
C1 C2 1.397(5) . ?
C1 B1 1.641(5) . ?
C2 H2 0.9300 . ?
C2 C3 1.383(5) . ?
C3 H3 0.9300 . ?
C3 C4 1.386(5) . ?
C4 H4 0.9300 . ?
C4 C5 1.389(5) . ?
C5 B2 1.639(5) . ?
C6 H6 0.9300 . ?
C6 C7 1.386(6) . ?
C7 H7 0.9300 . ?
C7 C8 1.381(6) . ?
C8 H8 0.9300 . ?
C9 H9 0.9300 . ?
C9 C10 1.387(6) . ?
C10 H10 0.9300 . ?
C10 C11 1.373(6) . ?
C11 H11 0.9300 . ?
C12 H12 0.9300 . ?
C12 C13 1.381(6) . ?
C13 H13 0.9300 . ?
C13 C14 1.374(6) . ?
C14 H14 0.9300 . ?
C15 H15 0.9300 . ?
C15 C16 1.390(6) . ?
C16 H16 0.9300 . ?
C16 C17 1.377(6) . ?
C17 H17 0.9300 . ?
C18 C19 1.407(5) . ?
C18 C23 1.407(5) . ?
C18 B1 1.617(5) . ?
C19 H19 0.9300 . ?
C19 C20 1.383(5) . ?
C20 H20 0.9300 . ?
C20 C21 1.395(5) . ?
C21 C22 1.392(6) . ?
C21 C24 1.499(5) . ?
C22 H22 0.9300 . ?
C22 C23 1.380(6) . ?
C23 H23 0.9300 . ?
C24 H24A 0.9600 . ?
C24 H24B 0.9600 . ?
C24 H24C 0.9600 . ?
C25 C26 1.401(6) . ?
C25 C30 1.400(5) . ?
C25 B2 1.620(5) . ?
C26 H26 0.9300 . ?
C26 C27 1.399(6) . ?
C27 H27 0.9300 . ?
C27 C28 1.388(6) . ?
C28 C29 1.387(6) . ?
C28 C31 1.519(5) . ?
C29 H29 0.9300 . ?
C29 C30 1.401(6) . ?
C30 H30 0.9300 . ?
C31 H31A 0.9600 . ?
C31 H31B 0.9600 . ?
C31 H31C 0.9600 . ?
C32 H32A 0.9600 . ?
C32 H32B 0.9600 . ?
C32 H32C 0.9600 . ?

loop_
_geom_torsion_atom_site_label_1
_geom_torsion_atom_site_label_2
_geom_torsion_atom_site_label_3
_geom_torsion_atom_site_label_4
_geom_torsion
_geom_torsion_site_symmetry_1
_geom_torsion_site_symmetry_2
_geom_torsion_site_symmetry_3
_geom_torsion_site_symmetry_4
_geom_torsion_publ_flag
Mo1 N1 C1 C2 -157.7(3) . . . . ?
Mo1 N1 C1 B1 13.7(4) . . . . ?
Mo1 N1 C5 C4 154.9(3) . . . . ?
Mo1 N1 C5 B2 -19.3(4) . . . . ?
Mo1 N2 N3 C8 172.1(2) . . . . ?
Mo1 N2 N3 B1 -2.2(4) . . . . ?
Mo1 N2 C6 C7 -171.6(3) . . . . ?
Mo1 N4 N5 C11 178.4(3) . . . . ?
Mo1 N4 N5 B1 2.1(4) . . . . ?
Mo1 N4 C9 C10 -178.4(3) . . . . ?
Mo1 N6 N7 C14 174.2(2) . . . . ?
Mo1 N6 N7 B2 -7.8(4) . . . . ?
Mo1 N6 C12 C13 -173.0(3) . . . . ?
Mo1 N8 N9 C17 -178.4(2) . . . . ?
Mo1 N8 N9 B2 -3.4(4) . . . . ?
Mo1 N8 C15 C16 178.6(3) . . . . ?
N1 C1 C2 C3 1.7(5) . . . . ?
N1 C1 B1 N3 -70.1(4) . . . . ?
N1 C1 B1 N5 44.2(4) . . . . ?
N1 C1 B1 C18 165.3(3) . . . . ?
N1 C5 B2 N7 -41.7(4) . . . . ?
N1 C5 B2 N9 73.5(4) . . . . ?
N1 C5 B2 C25 -159.2(3) . . . . ?
N2 N3 C8 C7 1.4(4) . . . . ?
N2 N3 B1 N5 -55.5(4) . . . . ?
N2 N3 B1 C1 63.0(4) . . . . ?
N2 N3 B1 C18 -169.9(3) . . . . ?
N2 C6 C7 C8 -0.1(5) . . . . ?
N3 N2 C6 C7 0.9(5) . . . . ?
N4 N5 C11 C10 0.5(5) . . . . ?
N4 N5 B1 N3 57.3(4) . . . . ?
N4 N5 B1 C1 -56.0(4) . . . . ?
N4 N5 B1 C18 176.7(3) . . . . ?
N4 C9 C10 C11 0.3(5) . . . . ?
N5 N4 C9 C10 -0.1(5) . . . . ?
N6 N7 C14 C13 0.4(5) . . . . ?
N6 N7 B2 N9 -54.4(4) . . . . ?
N6 N7 B2 C5 60.2(4) . . . . ?
N6 N7 B2 C25 -174.1(3) . . . . ?
N6 C12 C13 C14 -0.4(5) . . . . ?
N7 N6 C12 C13 0.7(4) . . . . ?
N8 N9 C17 C16 -1.2(4) . . . . ?
N8 N9 B2 N7 59.8(4) . . . . ?
N8 N9 B2 C5 -58.9(4) . . . . ?
N8 N9 B2 C25 172.1(3) . . . . ?
N8 C15 C16 C17 0.3(5) . . . . ?
N9 N8 C15 C16 -1.0(4) . . . . ?
C1 N1 C5 C4 -6.2(5) . . . . ?
C1 N1 C5 B2 179.7(3) . . . . ?
C1 C2 C3 C4 -3.4(6) . . . . ?
C2 C1 B1 N3 100.9(4) . . . . ?
C2 C1 B1 N5 -144.8(3) . . . . ?
C2 C1 B1 C18 -23.7(5) . . . . ?
C2 C3 C4 C5 0.3(6) . . . . ?
C3 C4 C5 N1 4.3(6) . . . . ?
C3 C4 C5 B2 178.3(4) . . . . ?
C4 C5 B2 N7 144.4(4) . . . . ?
C4 C5 B2 N9 -100.4(4) . . . . ?
C4 C5 B2 C25 26.8(5) . . . . ?
C5 N1 C1 C2 3.2(5) . . . . ?
C5 N1 C1 B1 174.5(3) . . . . ?
C6 N2 N3 C8 -1.4(4) . . . . ?
C6 N2 N3 B1 -175.8(3) . . . . ?
C6 C7 C8 N3 -0.8(5) . . . . ?
C8 N3 B1 N5 131.7(4) . . . . ?
C8 N3 B1 C1 -109.7(4) . . . . ?
C8 N3 B1 C18 17.3(6) . . . . ?
C9 N4 N5 C11 -0.3(4) . . . . ?
C9 N4 N5 B1 -176.5(3) . . . . ?
C9 C10 C11 N5 -0.5(5) . . . . ?
C11 N5 B1 N3 -118.0(4) . . . . ?
C11 N5 B1 C1 128.7(4) . . . . ?
C11 N5 B1 C18 1.3(5) . . . . ?
C12 N6 N7 C14 -0.6(4) . . . . ?
C12 N6 N7 B2 177.4(3) . . . . ?
C12 C13 C14 N7 0.0(5) . . . . ?
C14 N7 B2 N9 123.2(4) . . . . ?
C14 N7 B2 C5 -122.3(4) . . . . ?
C14 N7 B2 C25 3.4(5) . . . . ?
C15 N8 N9 C17 1.3(4) . . . . ?
C15 N8 N9 B2 176.3(3) . . . . ?
C15 C16 C17 N9 0.5(4) . . . . ?
C17 N9 B2 N7 -126.6(4) . . . . ?
C17 N9 B2 C5 114.7(4) . . . . ?
C17 N9 B2 C25 -14.3(6) . . . . ?
C18 C19 C20 C21 2.1(6) . . . . ?
C19 C18 C23 C22 1.4(6) . . . . ?
C19 C18 B1 N3 -154.1(3) . . . . ?
C19 C18 B1 N5 91.0(4) . . . . ?
C19 C18 B1 C1 -33.7(5) . . . . ?
C19 C20 C21 C22 -1.0(6) . . . . ?
C19 C20 C21 C24 177.7(4) . . . . ?
C20 C21 C22 C23 0.2(6) . . . . ?
C21 C22 C23 C18 -0.5(6) . . . . ?
C23 C18 C19 C20 -2.2(6) . . . . ?
C23 C18 B1 N3 37.0(5) . . . . ?
C23 C18 B1 N5 -77.9(4) . . . . ?
C23 C18 B1 C1 157.4(3) . . . . ?
C24 C21 C22 C23 -178.5(4) . . . . ?
C25 C26 C27 C28 -2.2(7) . . . . ?
C26 C25 C30 C29 1.9(6) . . . . ?
C26 C25 B2 N7 -90.6(4) . . . . ?
C26 C25 B2 N9 154.9(3) . . . . ?
C26 C25 B2 C5 31.8(5) . . . . ?
C26 C27 C28 C29 3.1(6) . . . . ?
C26 C27 C28 C31 -172.8(4) . . . . ?
C27 C28 C29 C30 -1.6(6) . . . . ?
C28 C29 C30 C25 -1.0(6) . . . . ?
C30 C25 C26 C27 -0.4(6) . . . . ?
C30 C25 B2 N7 72.4(4) . . . . ?
C30 C25 B2 N9 -42.2(5) . . . . ?
C30 C25 B2 C5 -165.2(3) . . . . ?
C31 C28 C29 C30 174.3(4) . . . . ?
B1 N3 C8 C7 174.7(4) . . . . ?
B1 N5 C11 C10 176.4(4) . . . . ?
B1 C1 C2 C3 -169.3(3) . . . . ?
B1 C18 C19 C20 -172.0(4) . . . . ?
B1 C18 C23 C22 171.0(4) . . . . ?
B2 N7 C14 C13 -177.4(4) . . . . ?
B2 N9 C17 C16 -175.3(4) . . . . ?
B2 C25 C26 C27 163.4(4) . . . . ?
B2 C25 C30 C29 -161.7(4) . . . . ?
